data_4108808
loop_
_publ_author_name
'Jing Chen'
'Anne J. McNeil'

_publ_section_title
;
 Analyte-Triggered Gelation: Initiating Self-Assembly via
 Oxidation-Induced Planarization
;
_journal_name_full 'Journal of the American Chemical Society'
_journal_page_first 16496
_journal_page_last 16497
_journal_paper_doi 10.1021/ja807651a
_journal_volume 130
_journal_year 2008
_chemical_formula_moiety 'C21 H23 N O6'
_chemical_formula_sum 'C21 H23 N O6'
_chemical_formula_weight 385.40
_chemical_name_systematic
;
 ?
;
_space_group_IT_number 2
_symmetry_cell_setting triclinic
_symmetry_space_group_name_Hall '-P 1'
_symmetry_space_group_name_H-M 'P -1'
_atom_sites_solution_hydrogens geom
_atom_sites_solution_primary direct
_atom_sites_solution_secondary difmap
_audit_creation_method SHELXL-97
_cell_angle_alpha 98.369(3)
_cell_angle_beta 97.204(3)
_cell_angle_gamma 91.651(3)
_cell_formula_units_Z 2
_cell_length_a 7.3160(14)
_cell_length_b 9.6630(19)
_cell_length_c 13.434(3)
_cell_measurement_reflns_used 9264
_cell_measurement_temperature 85(2)
_cell_measurement_theta_max 28.36
_cell_measurement_theta_min 2.44
_cell_volume 931.1(3)
_computing_cell_refinement 'Bruker SAINT'
_computing_data_collection 'Bruker SMART-APEX'
_computing_data_reduction 'Bruker SAINT'
_computing_molecular_graphics 'Bruker SHELXTL'
_computing_publication_material 'Bruker SHELXTL'
_computing_structure_refinement 'SHELXL-97 (Sheldrick, 2008)'
_computing_structure_solution 'SHELXS-97 (Sheldrick, 2008)'
_diffrn_ambient_temperature 85(2)
_diffrn_measured_fraction_theta_full 0.989
_diffrn_measured_fraction_theta_max 0.989
_diffrn_measurement_device_type 'CCD area detector'
_diffrn_measurement_method 'phi and omega scans'
_diffrn_radiation_monochromator graphite
_diffrn_radiation_source 'fine-focus sealed tube'
_diffrn_radiation_type MoK\a
_diffrn_radiation_wavelength 0.71073
_diffrn_reflns_av_R_equivalents 0.0573
_diffrn_reflns_av_sigmaI/netI 0.0303
_diffrn_reflns_limit_h_max 9
_diffrn_reflns_limit_h_min -9
_diffrn_reflns_limit_k_max 12
_diffrn_reflns_limit_k_min -12
_diffrn_reflns_limit_l_max 17
_diffrn_reflns_limit_l_min -17
_diffrn_reflns_number 35689
_diffrn_reflns_theta_full 28.50
_diffrn_reflns_theta_max 28.50
_diffrn_reflns_theta_min 2.13
_exptl_absorpt_coefficient_mu 0.101
_exptl_absorpt_correction_T_max 0.9900
_exptl_absorpt_correction_T_min 0.9617
_exptl_absorpt_correction_type multi-scan
_exptl_absorpt_process_details
;
  Blessing, R. Acta Cryst. (1995) A51 33-38.
  Sheldrick, G.  SADABS (Version 2008/1) Bruker AXS area
  detector absorption and other corrections, University of
  Gottingen, Germany 2008.
;
_exptl_crystal_colour colorless
_exptl_crystal_density_diffrn 1.375
_exptl_crystal_description plate
_exptl_crystal_F_000 408
_exptl_crystal_size_max 0.39
_exptl_crystal_size_mid 0.24
_exptl_crystal_size_min 0.10
_refine_diff_density_max 0.325
_refine_diff_density_min -0.263
_refine_diff_density_rms 0.051
_refine_ls_extinction_method none
_refine_ls_goodness_of_fit_ref 1.050
_refine_ls_hydrogen_treatment mixed
_refine_ls_matrix_type full
_refine_ls_number_parameters 267
_refine_ls_number_reflns 4660
_refine_ls_number_restraints 0
_refine_ls_restrained_S_all 1.050
_refine_ls_R_factor_all 0.0540
_refine_ls_R_factor_gt 0.0429
_refine_ls_shift/su_max 0.000
_refine_ls_shift/su_mean 0.000
_refine_ls_structure_factor_coef Fsqd
_refine_ls_weighting_details 'calc w=1/[\s^2^(Fo^2^)+(0.0556P)^2^+0.3827P] where P=(Fo^2^+2Fc^2^)/3'
_refine_ls_weighting_scheme calc
_refine_ls_wR_factor_gt 0.1121
_refine_ls_wR_factor_ref 0.1183
_reflns_number_gt 3782
_reflns_number_total 4660
_reflns_threshold_expression >2sigma(I)
_cod_data_source_file ja807651a_si_002.cif
_cod_data_source_block am78
_cod_database_code 4108808

loop_
_symmetry_equiv_pos_as_xyz
'x, y, z'
'-x, -y, -z'

loop_
_atom_site_label
_atom_site_type_symbol
_atom_site_fract_x
_atom_site_fract_y
_atom_site_fract_z
_atom_site_U_iso_or_equiv
_atom_site_adp_type
_atom_site_occupancy
_atom_site_symmetry_multiplicity
_atom_site_calc_flag
_atom_site_refinement_flags
N1 N -0.18388(15) 0.78186(12) 0.46491(9) 0.0205(2) Uani 1 1 d .
H1A H -0.295(3) 0.7678(18) 0.4843(13) 0.027(4) Uiso 1 1 d .
O1 O 0.36709(14) 0.34859(10) -0.05976(8) 0.0271(2) Uani 1 1 d .
O2 O -0.20237(15) 0.18193(11) 0.02464(8) 0.0305(2) Uani 1 1 d .
O3 O 0.44987(13) 0.70242(10) 0.51787(8) 0.0238(2) Uani 1 1 d .
O4 O 0.26834(13) 0.61158(10) 0.61710(8) 0.0242(2) Uani 1 1 d .
O5 O -0.07347(14) 1.04621(11) 0.24536(9) 0.0301(2) Uani 1 1 d .
O6 O 0.22038(13) 0.99422(10) 0.28306(8) 0.0254(2) Uani 1 1 d .
C1 C 0.15599(18) 0.79024(13) 0.39200(10) 0.0191(3) Uani 1 1 d .
H1B H 0.2783 0.8430 0.4032 0.023 Uiso 1 1 calc R
C2 C 0.12898(18) 0.73035(13) 0.48789(10) 0.0186(3) Uani 1 1 d .
C3 C -0.04133(18) 0.71990(13) 0.51588(10) 0.0196(3) Uani 1 1 d .
C4 C -0.15963(18) 0.87677(13) 0.39943(10) 0.0190(3) Uani 1 1 d .
C5 C 0.00569(18) 0.89050(13) 0.36636(10) 0.0187(3) Uani 1 1 d .
C6 C 0.15434(18) 0.67735(13) 0.30472(10) 0.0209(3) Uani 1 1 d .
C7 C 0.14072(19) 0.58561(14) 0.23313(10) 0.0223(3) Uani 1 1 d .
C8 C 0.12053(19) 0.47428(13) 0.14877(10) 0.0218(3) Uani 1 1 d .
C9 C 0.25339(19) 0.45972(14) 0.08338(10) 0.0221(3) Uani 1 1 d .
H9A H 0.3589 0.5224 0.0946 0.027 Uiso 1 1 calc R
C10 C 0.23041(19) 0.35206(14) 0.00085(10) 0.0223(3) Uani 1 1 d .
C11 C 0.07838(19) 0.25910(14) -0.01613(11) 0.0239(3) Uani 1 1 d .
H11A H 0.0650 0.1850 -0.0718 0.029 Uiso 1 1 calc R
C12 C -0.05471(19) 0.27596(14) 0.04974(11) 0.0239(3) Uani 1 1 d .
C13 C -0.03570(19) 0.38166(14) 0.13208(11) 0.0233(3) Uani 1 1 d .
H13A H -0.1269 0.3916 0.1768 0.028 Uiso 1 1 calc R
C14 C 0.3540(2) 0.24063(17) -0.14458(12) 0.0333(3) Uani 1 1 d .
H14A H 0.3478 0.1493 -0.1213 0.050 Uiso 1 1 calc R
H14B H 0.4627 0.2476 -0.1798 0.050 Uiso 1 1 calc R
H14C H 0.2425 0.2506 -0.1912 0.050 Uiso 1 1 calc R
C15 C -0.3445(2) 0.19601(17) 0.08804(12) 0.0307(3) Uani 1 1 d .
H15A H -0.2951 0.1808 0.1566 0.046 Uiso 1 1 calc R
H15B H -0.4452 0.1266 0.0606 0.046 Uiso 1 1 calc R
H15C H -0.3912 0.2903 0.0906 0.046 Uiso 1 1 calc R
C16 C 0.29586(18) 0.68184(13) 0.54068(10) 0.0194(3) Uani 1 1 d .
C17 C 0.42909(19) 0.55744(15) 0.66848(11) 0.0264(3) Uani 1 1 d .
H17A H 0.4891 0.4954 0.6193 0.040 Uiso 1 1 calc R
H17B H 0.3924 0.5047 0.7204 0.040 Uiso 1 1 calc R
H17C H 0.5153 0.6353 0.7007 0.040 Uiso 1 1 calc R
C18 C -0.09821(19) 0.64987(14) 0.60038(11) 0.0231(3) Uani 1 1 d .
H18A H -0.0604 0.5528 0.5923 0.035 Uiso 1 1 calc R
H18B H -0.2325 0.6508 0.5985 0.035 Uiso 1 1 calc R
H18C H -0.0389 0.7002 0.6656 0.035 Uiso 1 1 calc R
C19 C -0.32888(18) 0.95565(14) 0.37588(11) 0.0226(3) Uani 1 1 d .
H19A H -0.3025 1.0251 0.3326 0.034 Uiso 1 1 calc R
H19B H -0.3661 1.0032 0.4392 0.034 Uiso 1 1 calc R
H19C H -0.4289 0.8902 0.3404 0.034 Uiso 1 1 calc R
C20 C 0.04024(18) 0.98532(13) 0.29359(10) 0.0210(3) Uani 1 1 d .
C21 C 0.2655(2) 1.07045(15) 0.20380(12) 0.0277(3) Uani 1 1 d .
H21A H 0.2117 1.0197 0.1376 0.041 Uiso 1 1 calc R
H21B H 0.3998 1.0796 0.2063 0.041 Uiso 1 1 calc R
H21C H 0.2155 1.1638 0.2137 0.041 Uiso 1 1 calc R

loop_
_atom_site_aniso_label
_atom_site_aniso_U_11
_atom_site_aniso_U_22
_atom_site_aniso_U_33
_atom_site_aniso_U_23
_atom_site_aniso_U_13
_atom_site_aniso_U_12
N1 0.0162(5) 0.0201(5) 0.0269(6) 0.0079(4) 0.0045(4) -0.0002(4)
O1 0.0265(5) 0.0268(5) 0.0270(5) -0.0021(4) 0.0071(4) -0.0024(4)
O2 0.0274(5) 0.0305(5) 0.0330(6) 0.0026(4) 0.0060(4) -0.0072(4)
O3 0.0181(5) 0.0240(5) 0.0311(5) 0.0090(4) 0.0050(4) 0.0015(4)
O4 0.0199(5) 0.0273(5) 0.0285(5) 0.0133(4) 0.0044(4) 0.0038(4)
O5 0.0255(5) 0.0284(5) 0.0404(6) 0.0176(5) 0.0046(4) 0.0034(4)
O6 0.0222(5) 0.0254(5) 0.0328(5) 0.0141(4) 0.0082(4) 0.0016(4)
C1 0.0174(6) 0.0169(6) 0.0241(6) 0.0060(5) 0.0036(5) 0.0002(5)
C2 0.0184(6) 0.0152(5) 0.0225(6) 0.0040(5) 0.0029(5) 0.0000(4)
C3 0.0201(6) 0.0156(5) 0.0234(6) 0.0040(5) 0.0025(5) -0.0007(5)
C4 0.0190(6) 0.0151(5) 0.0226(6) 0.0032(5) 0.0010(5) -0.0006(5)
C5 0.0192(6) 0.0148(5) 0.0221(6) 0.0031(5) 0.0019(5) -0.0004(5)
C6 0.0201(6) 0.0191(6) 0.0255(7) 0.0083(5) 0.0046(5) 0.0027(5)
C7 0.0234(6) 0.0202(6) 0.0255(7) 0.0082(5) 0.0052(5) 0.0040(5)
C8 0.0261(7) 0.0174(6) 0.0233(6) 0.0075(5) 0.0025(5) 0.0057(5)
C9 0.0242(7) 0.0191(6) 0.0234(6) 0.0052(5) 0.0022(5) 0.0011(5)
C10 0.0227(6) 0.0210(6) 0.0244(7) 0.0062(5) 0.0044(5) 0.0036(5)
C11 0.0262(7) 0.0199(6) 0.0255(7) 0.0038(5) 0.0020(5) 0.0015(5)
C12 0.0237(7) 0.0214(6) 0.0275(7) 0.0084(5) 0.0019(5) -0.0001(5)
C13 0.0240(7) 0.0232(6) 0.0245(7) 0.0081(5) 0.0045(5) 0.0046(5)
C14 0.0333(8) 0.0334(8) 0.0306(8) -0.0068(6) 0.0092(6) -0.0037(6)
C15 0.0244(7) 0.0349(8) 0.0342(8) 0.0099(6) 0.0048(6) -0.0028(6)
C16 0.0204(6) 0.0158(5) 0.0230(6) 0.0045(5) 0.0046(5) -0.0003(5)
C17 0.0227(7) 0.0292(7) 0.0300(7) 0.0133(6) 0.0031(6) 0.0055(5)
C18 0.0192(6) 0.0254(6) 0.0270(7) 0.0099(5) 0.0052(5) 0.0004(5)
C19 0.0198(6) 0.0198(6) 0.0292(7) 0.0061(5) 0.0039(5) 0.0026(5)
C20 0.0218(6) 0.0156(6) 0.0262(7) 0.0037(5) 0.0054(5) -0.0004(5)
C21 0.0288(7) 0.0250(7) 0.0333(8) 0.0132(6) 0.0102(6) 0.0002(6)

loop_
_atom_type_symbol
_atom_type_description
_atom_type_scat_dispersion_real
_atom_type_scat_dispersion_imag
_atom_type_scat_source
C C 0.0033 0.0016 'International Tables Vol C Tables 4.2.6.8 and 6.1.1.4'
H H 0.0000 0.0000 'International Tables Vol C Tables 4.2.6.8 and 6.1.1.4'
N N 0.0061 0.0033 'International Tables Vol C Tables 4.2.6.8 and 6.1.1.4'
O O 0.0106 0.0060 'International Tables Vol C Tables 4.2.6.8 and 6.1.1.4'

loop_
_geom_angle_atom_site_label_1
_geom_angle_atom_site_label_2
_geom_angle_atom_site_label_3
_geom_angle
C3 N1 C4 123.86(11)
C10 O1 C14 117.71(11)
C12 O2 C15 116.93(12)
C16 O4 C17 116.42(10)
C20 O6 C21 115.29(11)
C6 C1 C2 110.98(10)
C6 C1 C5 108.75(11)
C2 C1 C5 111.27(10)
C3 C2 C16 125.05(12)
C3 C2 C1 120.08(12)
C16 C2 C1 114.80(11)
C2 C3 N1 118.95(12)
C2 C3 C18 127.73(12)
N1 C3 C18 113.30(11)
C5 C4 N1 119.34(12)
C5 C4 C19 128.00(12)
N1 C4 C19 112.65(11)
C4 C5 C20 122.55(12)
C4 C5 C1 119.62(11)
C20 C5 C1 117.22(11)
C7 C6 C1 175.75(14)
C6 C7 C8 178.45(14)
C9 C8 C13 120.37(13)
C9 C8 C7 119.98(12)
C13 C8 C7 119.64(12)
C8 C9 C10 119.28(13)
O1 C10 C11 124.29(13)
O1 C10 C9 114.59(12)
C11 C10 C9 121.11(13)
C10 C11 C12 118.89(13)
O2 C12 C13 124.25(13)
O2 C12 C11 114.47(12)
C13 C12 C11 121.27(13)
C12 C13 C8 119.06(13)
O3 C16 O4 121.85(12)
O3 C16 C2 123.30(12)
O4 C16 C2 114.85(11)
O5 C20 O6 122.02(12)
O5 C20 C5 126.88(12)
O6 C20 C5 111.07(11)

loop_
_geom_bond_atom_site_label_1
_geom_bond_atom_site_label_2
_geom_bond_distance
N1 C3 1.3752(17)
N1 C4 1.3824(16)
O1 C10 1.3646(17)
O1 C14 1.4202(17)
O2 C12 1.3671(17)
O2 C15 1.4220(18)
O3 C16 1.2225(16)
O4 C16 1.3425(15)
O4 C17 1.4389(16)
O5 C20 1.2091(17)
O6 C20 1.3446(16)
O6 C21 1.4448(16)
C1 C6 1.4793(18)
C1 C2 1.5192(17)
C1 C5 1.5264(18)
C2 C3 1.3510(18)
C2 C16 1.4580(18)
C3 C18 1.4985(18)
C4 C5 1.3492(18)
C4 C19 1.4968(18)
C5 C20 1.4726(17)
C6 C7 1.2013(19)
C7 C8 1.4344(19)
C8 C9 1.3865(19)
C8 C13 1.4057(19)
C9 C10 1.3954(19)
C10 C11 1.3839(19)
C11 C12 1.393(2)
C12 C13 1.3822(19)

loop_
_geom_hbond_atom_site_label_D
_geom_hbond_atom_site_label_H
_geom_hbond_atom_site_label_A
_geom_hbond_distance_DH
_geom_hbond_distance_HA
_geom_hbond_distance_DA
_geom_hbond_angle_DHA
_geom_hbond_site_symmetry_A
N1 H1A O3 0.894(18) 2.079(18) 2.9654(15) 170.9(16) 1_455

loop_
_cod_related_entry_id
_cod_related_entry_database
_cod_related_entry_code
1 ChemSpider 30660347
